data_7241737
loop_
_publ_author_name
'Ye, Yang'
'Gao, Lei'
'Hao, Hongxun'
'Yin, Qiuxiang'
'Xie, Chuang'

_publ_section_title
;
 Tuning the photomechanical behavior and excellent elasticity of
 azobenzene via cocrystal engineering
;
_journal_issue 46
_journal_name_full CrystEngComm
_journal_page_first 8045
_journal_page_last 8053
_journal_paper_doi 10.1039/D0CE01394C
_journal_volume 22
_journal_year 2020
_chemical_absolute_configuration ad
_chemical_formula_moiety 'C12 H11 N3, C10 H8 N2'
_chemical_formula_sum 'C22 H19 N5'
_chemical_formula_weight 353.42
_chemical_melting_point 398.65
_chemical_name_systematic 4-Aminoazobenzene;4,4'-Bipyridine
_chemical_properties_physical Light-sensitive
_space_group_crystal_system monoclinic
_space_group_IT_number 4
_space_group_name_Hall 'P 2yb'
_space_group_name_H-M_alt 'P 1 21 1'
_atom_sites_solution_hydrogens mixed
_atom_sites_solution_primary dual
_audit_creation_date 2019-12-14
_audit_creation_method
;
Olex2 1.2
(compiled 2018.05.29 svn.r3508 for OlexSys, GUI svn.r5506)
;
_audit_update_record
;
2020-06-10 deposited with the CCDC.	2020-10-27 downloaded from the CCDC.
;
_cell_angle_alpha 90
_cell_angle_beta 97.914(4)
_cell_angle_gamma 90
_cell_formula_units_Z 2
_cell_length_a 7.5794(4)
_cell_length_b 5.6975(3)
_cell_length_c 21.4258(9)
_cell_measurement_reflns_used 7551
_cell_measurement_temperature 123(2)
_cell_measurement_theta_max 33.4660
_cell_measurement_theta_min 2.6910
_cell_volume 916.43(8)
_computing_cell_refinement 'CrysAlisPro 1.171.39.46 (Rigaku OD, 2018)'
_computing_data_collection 'CrystalClear (Rigaku,2008)'
_computing_data_reduction 'CrysAlisPro 1.171.39.46 (Rigaku OD, 2018)'
_computing_molecular_graphics 'Olex2 (Dolomanov et al., 2009)'
_computing_publication_material 'Olex2 (Dolomanov et al., 2009)'
_computing_structure_refinement 'ShelXL (Sheldrick, 2015)'
_computing_structure_solution 'ShelXT (Sheldrick, 2015)'
_diffrn_ambient_temperature 123.15
_diffrn_detector 'CCD plate'
_diffrn_measured_fraction_theta_full 0.991
_diffrn_measured_fraction_theta_max 0.991
_diffrn_measurement_details
;
List of Runs (angles in degrees, time in seconds):

  # Type    Start    End  Width  t~exp~   \w     \q     \k     \f   Frames
#--------------------------------------------------------------------------
  1  \w   -120.00  60.00   1.00    8.00    --  -30.00  45.00   0.00  180
  2  \w   -120.00  60.00   1.00    8.00    --  -30.00  45.00  90.00  180
  3  \w   -120.00  60.00   1.00    8.00    --  -30.00  45.00 180.00  180
;
_diffrn_measurement_device 'abstract diffractometer'
_diffrn_measurement_device_type 'Rigaku Saturn 70 CCD'
_diffrn_measurement_method '\w scans'
_diffrn_orient_matrix_type 'CrysAlisPro convention (1999,Acta A55,543-557)'
_diffrn_orient_matrix_UB_11 -0.0190258000
_diffrn_orient_matrix_UB_12 0.0041199000
_diffrn_orient_matrix_UB_13 -0.0333445000
_diffrn_orient_matrix_UB_21 0.0692596000
_diffrn_orient_matrix_UB_22 -0.0818432000
_diffrn_orient_matrix_UB_23 -0.0023574000
_diffrn_orient_matrix_UB_31 -0.0613275000
_diffrn_orient_matrix_UB_32 -0.0937271000
_diffrn_orient_matrix_UB_33 0.0006113000
_diffrn_radiation_monochromator confocal
_diffrn_radiation_probe x-ray
_diffrn_radiation_type MoK\a
_diffrn_radiation_wavelength 0.71073
_diffrn_reflns_av_R_equivalents 0.0279
_diffrn_reflns_av_unetI/netI 0.0279
_diffrn_reflns_Laue_measured_fraction_full 0.991
_diffrn_reflns_Laue_measured_fraction_max 0.991
_diffrn_reflns_limit_h_max 9
_diffrn_reflns_limit_h_min -9
_diffrn_reflns_limit_k_max 6
_diffrn_reflns_limit_k_min -6
_diffrn_reflns_limit_l_max 25
_diffrn_reflns_limit_l_min -25
_diffrn_reflns_number 8125
_diffrn_reflns_point_group_measured_fraction_full 0.965
_diffrn_reflns_point_group_measured_fraction_max 0.966
_diffrn_reflns_theta_full 25.242
_diffrn_reflns_theta_max 25.348
_diffrn_reflns_theta_min 2.713
_diffrn_source 'rotating anode'
_diffrn_source_type 'Enhance (Mo) X-ray Source'
_exptl_absorpt_coefficient_mu 0.079
_exptl_absorpt_correction_T_max 1.00000
_exptl_absorpt_correction_T_min 0.65089
_exptl_absorpt_correction_type multi-scan
_exptl_absorpt_process_details
;
CrysAlisPro 1.171.39.46 (Rigaku Oxford Diffraction, 2018)
Empirical absorption correction using spherical harmonics,
 implemented in SCALE3 ABSPACK scaling algorithm.
;
_exptl_crystal_colour yellow
_exptl_crystal_colour_primary yellow
_exptl_crystal_density_diffrn 1.281
_exptl_crystal_description plate
_exptl_crystal_F_000 372
_exptl_crystal_preparation photochromic
_exptl_crystal_recrystallization_method 'Re-crystallisation from solvent: ethyl acetate/n-heptane'
_exptl_crystal_size_max 0.16
_exptl_crystal_size_mid 0.14
_exptl_crystal_size_min 0.12
_refine_diff_density_max 0.571
_refine_diff_density_min -0.337
_refine_diff_density_rms 0.045
_refine_ls_abs_structure_details
;
 Flack x determined using 1257 quotients [(I+)-(I-)]/[(I+)+(I-)]
 (Parsons, Flack and Wagner, Acta Cryst. B69 (2013) 249-259).
;
_refine_ls_abs_structure_Flack -0.8(9)
_refine_ls_extinction_method none
_refine_ls_goodness_of_fit_ref 1.054
_refine_ls_hydrogen_treatment constr
_refine_ls_matrix_type full
_refine_ls_number_parameters 245
_refine_ls_number_reflns 3247
_refine_ls_number_restraints 6
_refine_ls_restrained_S_all 1.064
_refine_ls_R_factor_all 0.0537
_refine_ls_R_factor_gt 0.0514
_refine_ls_shift/su_max 0.000
_refine_ls_shift/su_mean 0.000
_refine_ls_structure_factor_coef Fsqd
_refine_ls_weighting_details 'w=1/[\s^2^(Fo^2^)+(0.0990P)^2^+0.2684P] where P=(Fo^2^+2Fc^2^)/3'
_refine_ls_weighting_scheme calc
_refine_ls_wR_factor_gt 0.1487
_refine_ls_wR_factor_ref 0.1516
_reflns_Friedel_coverage 0.756
_reflns_Friedel_fraction_full 0.932
_reflns_Friedel_fraction_max 0.933
_reflns_number_gt 3081
_reflns_number_total 3247
_reflns_threshold_expression 'I > 2\s(I)'
_cod_data_source_file d0ce01394c3.cif
_cod_data_source_block r20191214c
_cod_database_code 7241737
_shelx_shelxl_version_number 2018/3
_chemical_oxdiff_formula 'C11 H10 N O'
_shelx_space_group_comment
;
The symmetry employed for this shelxl refinement is uniquely defined
by the following loop, which should always be used as a source of
symmetry information in preference to the above space-group names.
They are only intended as comments.
;
_shelx_estimated_absorpt_t_max 0.991
_shelx_estimated_absorpt_t_min 0.987
_reflns_odcompleteness_completeness 99.20
_reflns_odcompleteness_iscentric 1
_reflns_odcompleteness_theta 25.30
_olex2_refinement_description
;
1. Fixed Uiso
 At 1.2 times of:
  All C(H) groups, All N(H,H) groups
2. Rigid bond restraints
 N2, C6, N3, C7
 with sigma for 1-2 distances of 0.001 and sigma for 1-3 distances of 0.0002
3.a Rotating group:
 N1(H1A,H1B)
3.b Aromatic/amide H refined with riding coordinates:
 C1(H1), C2(H2), C4(H4), C5(H5), C8(H8), C9(H9), C10(H10), C11(H11), C12(H12),
 C13(H13), C14(H14), C15(H15), C16(H16), C19(H19), C20(H20), C21(H21), C22(H22)
;
_olex2_submission_special_instructions 'No special instructions were received'
_oxdiff_exptl_absorpt_empirical_details
;
Empirical correction (ABSPACK) includes:
- Absorption correction using spherical harmonics
- Frame scaling
;
_oxdiff_exptl_absorpt_empirical_full_max 1.382
_oxdiff_exptl_absorpt_empirical_full_min 0.512

loop_
_space_group_symop_operation_xyz
'x, y, z'
'-x, y+1/2, -z'

loop_
_atom_site_label
_atom_site_type_symbol
_atom_site_fract_x
_atom_site_fract_y
_atom_site_fract_z
_atom_site_U_iso_or_equiv
_atom_site_adp_type
_atom_site_occupancy
_atom_site_site_symmetry_order
_atom_site_calc_flag
_atom_site_refinement_flags_posn
_atom_site_refinement_flags_adp
_atom_site_refinement_flags_occupancy
_atom_site_disorder_assembly
_atom_site_disorder_group
N1 N 0.2959(4) 0.0751(6) 0.48241(14) 0.0496(8) Uani 1 1 d . . . . .
H1A H 0.275765 -0.070072 0.489938 0.059 Uiso 1 1 d GR . . . .
H1B H 0.202883 0.135773 0.460840 0.059 Uiso 1 1 d GR . . . .
N2 N 0.4052(4) 0.5559(6) 0.71150(15) 0.0454(7) Uani 1 1 d . U . . .
N3 N 0.5119(4) 0.4685(6) 0.75338(15) 0.0439(7) Uani 1 1 d . U . . .
C1 C 0.2799(5) 0.5185(7) 0.60517(18) 0.0450(9) Uani 1 1 d . . . . .
H1 H 0.221146 0.662366 0.611106 0.054 Uiso 1 1 calc R . . . .
C2 C 0.2486(5) 0.4055(7) 0.54765(18) 0.0433(9) Uani 1 1 d . . . . .
H2 H 0.169312 0.472965 0.514257 0.052 Uiso 1 1 calc R . . . .
C3 C 0.3333(4) 0.1913(6) 0.53819(15) 0.0345(7) Uani 1 1 d . . . . .
C4 C 0.4538(4) 0.0970(7) 0.58698(16) 0.0396(8) Uani 1 1 d . . . . .
H4 H 0.514264 -0.045515 0.580890 0.047 Uiso 1 1 calc R . . . .
C5 C 0.4846(5) 0.2136(7) 0.64469(17) 0.0429(9) Uani 1 1 d . . . . .
H5 H 0.566444 0.150261 0.678021 0.051 Uiso 1 1 calc R . . . .
C6 C 0.3950(5) 0.4248(8) 0.65377(18) 0.0454(8) Uani 1 1 d . U . . .
C7 C 0.5198(4) 0.6026(7) 0.81254(18) 0.0416(8) Uani 1 1 d . U . . .
C8 C 0.6198(4) 0.4955(6) 0.86327(17) 0.0385(8) Uani 1 1 d . . . . .
H8 H 0.675287 0.349112 0.857472 0.046 Uiso 1 1 calc R . . . .
C9 C 0.6405(4) 0.5963(7) 0.92185(17) 0.0400(8) Uani 1 1 d . . . . .
H9 H 0.709540 0.518842 0.956144 0.048 Uiso 1 1 calc R . . . .
C10 C 0.5618(4) 0.8099(7) 0.93152(17) 0.0403(8) Uani 1 1 d . . . . .
H10 H 0.575430 0.878767 0.972287 0.048 Uiso 1 1 calc R . . . .
C11 C 0.4623(5) 0.9228(7) 0.88071(19) 0.0460(9) Uani 1 1 d . . . . .
H11 H 0.409019 1.070504 0.886711 0.055 Uiso 1 1 calc R . . . .
C12 C 0.4408(4) 0.8208(7) 0.82157(18) 0.0444(9) Uani 1 1 d . . . . .
H12 H 0.372587 0.898230 0.787087 0.053 Uiso 1 1 calc R . . . .
N4 N 0.1164(4) 0.3457(6) 0.37218(13) 0.0374(7) Uani 1 1 d . . . . .
N5 N -0.0892(4) 0.8138(5) 0.06187(12) 0.0361(7) Uani 1 1 d . . . . .
C13 C 0.1248(4) 0.3204(6) 0.26099(15) 0.0352(7) Uani 1 1 d . . . . .
H13 H 0.160244 0.233938 0.226900 0.042 Uiso 1 1 calc R . . . .
C14 C 0.1620(4) 0.2360(7) 0.32142(15) 0.0372(8) Uani 1 1 d . . . . .
H14 H 0.223918 0.091041 0.327619 0.045 Uiso 1 1 calc R . . . .
C15 C 0.0307(5) 0.5471(8) 0.36140(16) 0.0447(9) Uani 1 1 d . . . . .
H15 H -0.003032 0.629352 0.396471 0.054 Uiso 1 1 calc R . . . .
C16 C -0.0127(5) 0.6455(7) 0.30222(15) 0.0390(8) Uani 1 1 d . . . . .
H16 H -0.075276 0.790276 0.297553 0.047 Uiso 1 1 calc R . . . .
C17 C 0.0352(4) 0.5323(6) 0.24972(14) 0.0257(6) Uani 1 1 d . . . . .
C18 C -0.0079(4) 0.6317(5) 0.18514(13) 0.0247(6) Uani 1 1 d . . . . .
C19 C -0.0990(4) 0.8420(6) 0.17333(14) 0.0286(7) Uani 1 1 d . . . . .
H19 H -0.135208 0.929684 0.207070 0.034 Uiso 1 1 calc R . . . .
C20 C -0.1366(4) 0.9229(7) 0.11203(14) 0.0327(7) Uani 1 1 d . . . . .
H20 H -0.200541 1.066063 0.105242 0.039 Uiso 1 1 calc R . . . .
C21 C -0.0010(4) 0.6121(7) 0.07326(14) 0.0356(7) Uani 1 1 d . . . . .
H21 H 0.033737 0.529557 0.038409 0.043 Uiso 1 1 calc R . . . .
C22 C 0.0430(4) 0.5160(6) 0.13254(13) 0.0299(7) Uani 1 1 d . . . . .
H22 H 0.107215 0.372603 0.137706 0.036 Uiso 1 1 calc R . . . .

loop_
_atom_site_aniso_label
_atom_site_aniso_U_11
_atom_site_aniso_U_22
_atom_site_aniso_U_33
_atom_site_aniso_U_23
_atom_site_aniso_U_13
_atom_site_aniso_U_12
N1 0.0555(19) 0.047(2) 0.0440(16) 0.0029(15) -0.0007(14) 0.0096(16)
N2 0.0405(15) 0.0421(18) 0.0553(13) 0.0082(12) 0.0123(11) 0.0040(13)
N3 0.0382(15) 0.0368(18) 0.0580(13) 0.0095(11) 0.0114(11) 0.0025(13)
C1 0.050(2) 0.0330(19) 0.056(2) 0.0035(17) 0.0228(17) 0.0007(17)
C2 0.0418(19) 0.041(2) 0.050(2) 0.0131(17) 0.0149(15) 0.0039(16)
C3 0.0340(16) 0.0340(18) 0.0368(17) 0.0047(14) 0.0094(13) -0.0010(14)
C4 0.0330(16) 0.038(2) 0.0474(18) 0.0063(16) 0.0055(13) 0.0016(15)
C5 0.0354(17) 0.050(2) 0.0426(18) 0.0037(17) 0.0018(14) -0.0075(16)
C6 0.0388(18) 0.045(2) 0.0561(13) 0.0005(15) 0.0198(13) -0.0125(17)
C7 0.0320(16) 0.0401(19) 0.0559(13) 0.0029(14) 0.0167(12) -0.0111(15)
C8 0.0336(16) 0.0303(18) 0.055(2) 0.0025(15) 0.0170(14) -0.0001(14)
C9 0.0322(16) 0.040(2) 0.0491(19) 0.0067(16) 0.0085(14) 0.0028(15)
C10 0.0309(16) 0.041(2) 0.051(2) -0.0079(16) 0.0116(14) -0.0056(15)
C11 0.0356(18) 0.0339(19) 0.071(2) -0.0002(18) 0.0159(17) 0.0002(15)
C12 0.0306(16) 0.049(2) 0.054(2) 0.0149(18) 0.0053(14) -0.0048(16)
N4 0.0346(14) 0.0445(18) 0.0339(14) 0.0048(12) 0.0079(11) 0.0043(13)
N5 0.0354(14) 0.0398(17) 0.0326(14) 0.0023(12) 0.0029(11) -0.0034(13)
C13 0.0343(16) 0.0378(19) 0.0334(15) -0.0052(14) 0.0047(12) 0.0063(15)
C14 0.0350(17) 0.0362(19) 0.0398(18) 0.0042(14) 0.0033(13) 0.0061(14)
C15 0.050(2) 0.055(2) 0.0317(16) -0.0001(16) 0.0147(14) 0.0138(18)
C16 0.0441(18) 0.044(2) 0.0307(16) -0.0007(15) 0.0109(13) 0.0148(17)
C17 0.0197(12) 0.0274(16) 0.0307(14) -0.0028(12) 0.0060(10) -0.0021(11)
C18 0.0198(13) 0.0269(16) 0.0279(14) -0.0043(12) 0.0052(10) -0.0033(11)
C19 0.0241(14) 0.0296(17) 0.0319(15) -0.0046(12) 0.0038(11) 0.0005(12)
C20 0.0310(15) 0.0323(17) 0.0344(16) 0.0037(13) 0.0032(12) -0.0021(13)
C21 0.0378(17) 0.040(2) 0.0294(14) -0.0055(14) 0.0079(12) -0.0018(15)
C22 0.0303(15) 0.0294(17) 0.0309(15) -0.0046(13) 0.0076(12) 0.0001(13)

loop_
_atom_type_symbol
_atom_type_description
_atom_type_scat_dispersion_real
_atom_type_scat_dispersion_imag
_atom_type_scat_source
C C 0.0033 0.0016 'International Tables Vol C Tables 4.2.6.8 and 6.1.1.4'
H H 0.0000 0.0000 'International Tables Vol C Tables 4.2.6.8 and 6.1.1.4'
N N 0.0061 0.0033 'International Tables Vol C Tables 4.2.6.8 and 6.1.1.4'

loop_
_geom_angle_atom_site_label_1
_geom_angle_atom_site_label_2
_geom_angle_atom_site_label_3
_geom_angle
_geom_angle_site_symmetry_1
_geom_angle_site_symmetry_3
_geom_angle_publ_flag
H1A N1 H1B 109.5 . . ?
C3 N1 H1A 108.9 . . ?
C3 N1 H1B 109.4 . . ?
N3 N2 C6 111.7(3) . . ?
N2 N3 C7 111.3(3) . . ?
C2 C1 H1 119.7 . . ?
C6 C1 H1 119.7 . . ?
C6 C1 C2 120.6(4) . . ?
C1 C2 H2 119.8 . . ?
C1 C2 C3 120.5(3) . . ?
C3 C2 H2 119.8 . . ?
N1 C3 C2 120.3(3) . . ?
N1 C3 C4 120.4(3) . . ?
C4 C3 C2 119.3(3) . . ?
C3 C4 H4 120.2 . . ?
C5 C4 C3 119.5(4) . . ?
C5 C4 H4 120.2 . . ?
C4 C5 H5 119.9 . . ?
C4 C5 C6 120.3(3) . . ?
C6 C5 H5 119.9 . . ?
C1 C6 N2 113.9(4) . . ?
C1 C6 C5 119.7(4) . . ?
C5 C6 N2 126.4(4) . . ?
C8 C7 N3 113.6(4) . . ?
C8 C7 C12 118.8(4) . . ?
C12 C7 N3 127.6(3) . . ?
C7 C8 H8 119.4 . . ?
C9 C8 C7 121.2(4) . . ?
C9 C8 H8 119.4 . . ?
C8 C9 H9 119.7 . . ?
C8 C9 C10 120.6(3) . . ?
C10 C9 H9 119.7 . . ?
C9 C10 H10 120.4 . . ?
C9 C10 C11 119.1(3) . . ?
C11 C10 H10 120.4 . . ?
C10 C11 H11 119.8 . . ?
C12 C11 C10 120.3(4) . . ?
C12 C11 H11 119.8 . . ?
C7 C12 H12 120.0 . . ?
C11 C12 C7 119.9(4) . . ?
C11 C12 H12 120.0 . . ?
C15 N4 C14 116.0(3) . . ?
C20 N5 C21 116.0(3) . . ?
C14 C13 H13 120.0 . . ?
C14 C13 C17 120.0(3) . . ?
C17 C13 H13 120.0 . . ?
N4 C14 C13 124.0(3) . . ?
N4 C14 H14 118.0 . . ?
C13 C14 H14 118.0 . . ?
N4 C15 H15 118.0 . . ?
N4 C15 C16 124.1(3) . . ?
C16 C15 H15 118.0 . . ?
C15 C16 H16 120.0 . . ?
C15 C16 C17 119.9(3) . . ?
C17 C16 H16 120.0 . . ?
C13 C17 C18 122.1(3) . . ?
C16 C17 C13 116.0(3) . . ?
C16 C17 C18 121.9(3) . . ?
C19 C18 C17 122.5(2) . . ?
C19 C18 C22 116.3(3) . . ?
C22 C18 C17 121.2(3) . . ?
C18 C19 H19 120.2 . . ?
C20 C19 C18 119.5(3) . . ?
C20 C19 H19 120.2 . . ?
N5 C20 C19 124.5(3) . . ?
N5 C20 H20 117.7 . . ?
C19 C20 H20 117.7 . . ?
N5 C21 H21 117.9 . . ?
N5 C21 C22 124.1(3) . . ?
C22 C21 H21 117.9 . . ?
C18 C22 H22 120.2 . . ?
C21 C22 C18 119.6(3) . . ?
C21 C22 H22 120.2 . . ?

loop_
_geom_bond_atom_site_label_1
_geom_bond_atom_site_label_2
_geom_bond_distance
_geom_bond_site_symmetry_2
_geom_bond_publ_flag
N1 H1A 0.8607 . ?
N1 H1B 0.8605 . ?
N1 C3 1.361(4) . ?
N2 N3 1.228(4) . ?
N2 C6 1.438(5) . ?
N3 C7 1.474(5) . ?
C1 H1 0.9500 . ?
C1 C2 1.382(5) . ?
C1 C6 1.371(5) . ?
C2 H2 0.9500 . ?
C2 C3 1.407(5) . ?
C3 C4 1.397(5) . ?
C4 H4 0.9500 . ?
C4 C5 1.395(5) . ?
C5 H5 0.9500 . ?
C5 C6 1.409(6) . ?
C7 C8 1.379(5) . ?
C7 C12 1.405(6) . ?
C8 H8 0.9500 . ?
C8 C9 1.370(5) . ?
C9 H9 0.9500 . ?
C9 C10 1.384(5) . ?
C10 H10 0.9500 . ?
C10 C11 1.393(5) . ?
C11 H11 0.9500 . ?
C11 C12 1.383(6) . ?
C12 H12 0.9500 . ?
N4 C14 1.340(4) . ?
N4 C15 1.323(5) . ?
N5 C20 1.333(4) . ?
N5 C21 1.335(5) . ?
C13 H13 0.9500 . ?
C13 C14 1.374(4) . ?
C13 C17 1.390(5) . ?
C14 H14 0.9500 . ?
C15 H15 0.9500 . ?
C15 C16 1.384(5) . ?
C16 H16 0.9500 . ?
C16 C17 1.388(4) . ?
C17 C18 1.489(4) . ?
C18 C19 1.389(4) . ?
C18 C22 1.404(4) . ?
C19 H19 0.9500 . ?
C19 C20 1.384(4) . ?
C20 H20 0.9500 . ?
C21 H21 0.9500 . ?
C21 C22 1.381(4) . ?
C22 H22 0.9500 . ?

loop_
_geom_torsion_atom_site_label_1
_geom_torsion_atom_site_label_2
_geom_torsion_atom_site_label_3
_geom_torsion_atom_site_label_4
_geom_torsion
_geom_torsion_site_symmetry_1
_geom_torsion_site_symmetry_2
_geom_torsion_site_symmetry_3
_geom_torsion_site_symmetry_4
_geom_torsion_publ_flag
N1 C3 C4 C5 -177.3(3) . . . . ?
N2 N3 C7 C8 172.0(3) . . . . ?
N2 N3 C7 C12 -8.9(5) . . . . ?
N3 N2 C6 C1 -178.8(3) . . . . ?
N3 N2 C6 C5 3.7(5) . . . . ?
N3 C7 C8 C9 -179.9(3) . . . . ?
N3 C7 C12 C11 -179.8(3) . . . . ?
C1 C2 C3 N1 177.0(3) . . . . ?
C1 C2 C3 C4 -1.9(5) . . . . ?
C2 C1 C6 N2 -176.6(3) . . . . ?
C2 C1 C6 C5 1.1(5) . . . . ?
C2 C3 C4 C5 1.6(5) . . . . ?
C3 C4 C5 C6 0.0(5) . . . . ?
C4 C5 C6 N2 176.0(3) . . . . ?
C4 C5 C6 C1 -1.4(5) . . . . ?
C6 N2 N3 C7 -179.3(3) . . . . ?
C6 C1 C2 C3 0.5(5) . . . . ?
C7 C8 C9 C10 -0.3(5) . . . . ?
C8 C7 C12 C11 -0.8(5) . . . . ?
C8 C9 C10 C11 -0.6(5) . . . . ?
C9 C10 C11 C12 0.8(5) . . . . ?
C10 C11 C12 C7 -0.1(5) . . . . ?
C12 C7 C8 C9 1.0(5) . . . . ?
N4 C15 C16 C17 -0.5(6) . . . . ?
N5 C21 C22 C18 0.7(5) . . . . ?
C13 C17 C18 C19 179.3(3) . . . . ?
C13 C17 C18 C22 -1.0(4) . . . . ?
C14 N4 C15 C16 0.2(6) . . . . ?
C14 C13 C17 C16 -0.5(5) . . . . ?
C14 C13 C17 C18 179.8(3) . . . . ?
C15 N4 C14 C13 -0.1(5) . . . . ?
C15 C16 C17 C13 0.6(5) . . . . ?
C15 C16 C17 C18 -179.7(3) . . . . ?
C16 C17 C18 C19 -0.3(4) . . . . ?
C16 C17 C18 C22 179.4(3) . . . . ?
C17 C13 C14 N4 0.3(5) . . . . ?
C17 C18 C19 C20 -179.2(3) . . . . ?
C17 C18 C22 C21 179.3(3) . . . . ?
C18 C19 C20 N5 -0.9(5) . . . . ?
C19 C18 C22 C21 -1.0(4) . . . . ?
C20 N5 C21 C22 -0.5(5) . . . . ?
C21 N5 C20 C19 0.6(5) . . . . ?
C22 C18 C19 C20 1.0(4) . . . . ?
